data_4338946
loop_
_publ_author_name
'Cotton, F. Albert'
'Li, Zhong'
'Liu, Chun Y.'
'Murillo, Carlos A.'

_publ_section_title
;
 Enhancement in electronic communication upon replacement of Mo-O by Mo-S
 bonds in tetranuclear clusters of the type [Mo2]2(mu-E-E)2 (E = O or S).
;
_journal_issue 22
_journal_name_full 'Inorganic chemistry'
_journal_page_first 9294
_journal_page_last 9302
_journal_paper_doi 10.1021/ic701303k
_journal_volume 46
_journal_year 2007
_chemical_formula_moiety '[Mo2(C15H15N2O2)2]2(C6H4S2)2,(CH2Cl2)'
_chemical_formula_sum 'C74 H72 Cl4 Mo4 N8 O8 S4'
_chemical_formula_weight 1855.20
_chemical_name_common '[Mo2(DAniF)2]2(C6H4S2)2,(CH2Cl2)'
_chemical_name_systematic
; 
 ? 
;
_space_group_IT_number 2
_symmetry_cell_setting triclinic
_symmetry_space_group_name_Hall '-P 1'
_symmetry_space_group_name_H-M 'P -1'
_atom_sites_solution_hydrogens geom
_atom_sites_solution_primary direct
_atom_sites_solution_secondary difmap
_audit_creation_method SHELXL-97
_cell_angle_alpha 118.909(6)
_cell_angle_beta 94.175(6)
_cell_angle_gamma 103.173(6)
_cell_formula_units_Z 1
_cell_length_a 10.365(4)
_cell_length_b 15.036(5)
_cell_length_c 15.210(5)
_cell_measurement_reflns_used 1713
_cell_measurement_temperature 213(2)
_cell_volume 1973.4(12)
_computing_cell_refinement SAINT
_computing_data_collection SMART
_computing_data_reduction SAINT
_computing_molecular_graphics XP
_computing_publication_material CIFTAB
_computing_structure_refinement 'SHELXL-97 (Sheldrick, 1997)'
_computing_structure_solution 'SHELXS-97 (Sheldrick, 1990)'
_diffrn_ambient_temperature 213(2)
_diffrn_measured_fraction_theta_full 0.993
_diffrn_measured_fraction_theta_max 0.993
_diffrn_measurement_device_type 'None (area detector data)'
_diffrn_measurement_method \w-scans
_diffrn_radiation_monochromator graphite
_diffrn_radiation_source 'normal-focus sealed tube'
_diffrn_radiation_type MoK\a
_diffrn_radiation_wavelength 0.71073
_diffrn_reflns_av_R_equivalents 0.0753
_diffrn_reflns_av_sigmaI/netI 0.1434
_diffrn_reflns_limit_h_max 11
_diffrn_reflns_limit_h_min -11
_diffrn_reflns_limit_k_max 15
_diffrn_reflns_limit_k_min -16
_diffrn_reflns_limit_l_max 16
_diffrn_reflns_limit_l_min -16
_diffrn_reflns_number 9624
_diffrn_reflns_theta_full 22.50
_diffrn_reflns_theta_max 22.50
_diffrn_reflns_theta_min 2.21
_exptl_absorpt_coefficient_mu 0.920
_exptl_absorpt_correction_T_max 0.9218
_exptl_absorpt_correction_T_min 0.7699
_exptl_absorpt_correction_type multi-scan
_exptl_absorpt_process_details SADABS
_exptl_crystal_colour orange
_exptl_crystal_density_diffrn 1.561
_exptl_crystal_density_method 'not measured'
_exptl_crystal_description niddle
_exptl_crystal_F_000 936
_exptl_crystal_size_max 0.30
_exptl_crystal_size_mid 0.10
_exptl_crystal_size_min 0.09
_refine_diff_density_max 1.754
_refine_diff_density_min -1.053
_refine_diff_density_rms 0.166
_refine_ls_extinction_method none
_refine_ls_goodness_of_fit_ref 1.085
_refine_ls_hydrogen_treatment noref
_refine_ls_matrix_type full
_refine_ls_number_parameters 400
_refine_ls_number_reflns 5127
_refine_ls_number_restraints 0
_refine_ls_restrained_S_all 1.085
_refine_ls_R_factor_all 0.1449
_refine_ls_R_factor_gt 0.0762
_refine_ls_shift/su_max 0.001
_refine_ls_shift/su_mean 0.000
_refine_ls_structure_factor_coef Fsqd
_refine_ls_weighting_details 'calc w=1/[\s^2^(Fo^2^)+(0.0730P)^2^+6.0825P] where P=(Fo^2^+2Fc^2^)/3'
_refine_ls_weighting_scheme calc
_refine_ls_wR_factor_gt 0.1635
_refine_ls_wR_factor_ref 0.1943
_reflns_number_gt 2844
_reflns_number_total 5127
_reflns_threshold_expression >2sigma(I)
_cod_data_source_file ic701303k.cif
_cod_data_source_block xl
_cod_database_code 4338946

loop_
_symmetry_equiv_pos_as_xyz
'x, y, z'
'-x, -y, -z'

loop_
_atom_site_label
_atom_site_type_symbol
_atom_site_fract_x
_atom_site_fract_y
_atom_site_fract_z
_atom_site_U_iso_or_equiv
_atom_site_adp_type
_atom_site_occupancy
_atom_site_symmetry_multiplicity
_atom_site_calc_flag
_atom_site_refinement_flags
Mo1 Mo -0.03554(11) 1.03734(9) -0.35055(9) 0.0280(4) Uani 1 1 d .
Mo2 Mo 0.12136(11) 1.14190(9) -0.36480(9) 0.0286(4) Uani 1 1 d .
S1 S -0.2234(3) 0.9818(3) -0.4993(3) 0.0312(9) Uani 1 1 d .
S2 S 0.0324(3) 1.1476(3) -0.5203(3) 0.0320(9) Uani 1 1 d .
N1 N -0.1075(10) 1.1624(9) -0.2505(9) 0.038(3) Uani 1 1 d .
N2 N 0.0558(10) 1.2743(8) -0.2695(8) 0.032(3) Uani 1 1 d .
N3 N 0.0931(11) 1.0435(8) -0.2326(8) 0.033(3) Uani 1 1 d .
N4 N 0.2592(10) 1.1591(9) -0.2454(8) 0.035(3) Uani 1 1 d .
O1 O -0.5267(10) 1.0705(9) -0.0684(9) 0.062(3) Uani 1 1 d .
O2 O 0.2817(11) 1.6576(8) -0.2555(10) 0.079(4) Uani 1 1 d .
O3 O -0.0537(11) 0.7463(9) -0.1074(9) 0.069(3) Uani 1 1 d .
O4 O 0.7746(9) 1.4567(8) -0.0992(7) 0.049(3) Uani 1 1 d .
C1 C -0.2406(8) 1.0929(6) -0.5087(6) 0.026(3) Uani 1 1 d G
C2 C -0.3665(7) 1.1106(7) -0.5052(7) 0.037(4) Uani 1 1 d G
H2A H -0.4390 1.0639 -0.5002 0.045 Uiso 1 1 calc R
C3 C -0.3853(7) 1.1973(7) -0.5091(7) 0.052(4) Uani 1 1 d G
H3A H -0.4705 1.2093 -0.5068 0.063 Uiso 1 1 calc R
C4 C -0.2781(10) 1.2664(6) -0.5166(8) 0.055(4) Uani 1 1 d G
H4A H -0.2908 1.3251 -0.5192 0.066 Uiso 1 1 calc R
C5 C -0.1522(8) 1.2488(6) -0.5200(7) 0.049(4) Uani 1 1 d G
H5A H -0.0797 1.2955 -0.5251 0.058 Uiso 1 1 calc R
C6 C -0.1334(7) 1.1620(7) -0.5161(7) 0.036(4) Uani 1 1 d G
C10 C -0.0510(13) 1.2589(11) -0.2313(9) 0.028(3) Uani 1 1 d .
H10A H -0.0856 1.3151 -0.1917 0.034 Uiso 1 1 calc R
C11 C -0.2142(7) 1.1447(7) -0.1992(6) 0.027(3) Uani 1 1 d G
C12 C -0.1987(7) 1.2052(6) -0.0932(6) 0.031(3) Uani 1 1 d G
H12A H -0.1187 1.2614 -0.0530 0.037 Uiso 1 1 calc R
C13 C -0.3015(9) 1.1825(7) -0.0466(5) 0.041(4) Uani 1 1 d G
H13A H -0.2910 1.2234 0.0251 0.049 Uiso 1 1 calc R
C14 C -0.4198(7) 1.0993(7) -0.1060(7) 0.037(4) Uani 1 1 d G
C15 C -0.4353(7) 1.0388(6) -0.2121(6) 0.043(4) Uani 1 1 d G
H15A H -0.5153 0.9825 -0.2523 0.051 Uiso 1 1 calc R
C16 C -0.3325(9) 1.0615(7) -0.2587(5) 0.050(4) Uani 1 1 d G
H16A H -0.3430 1.0206 -0.3304 0.060 Uiso 1 1 calc R
C17 C -0.5144(17) 1.1316(14) 0.0397(12) 0.072(6) Uani 1 1 d .
H17A H -0.5959 1.1044 0.0577 0.109 Uiso 1 1 calc R
H17B H -0.5025 1.2055 0.0606 0.109 Uiso 1 1 calc R
H17C H -0.4366 1.1266 0.0744 0.109 Uiso 1 1 calc R
C21 C 0.1147(8) 1.3770(6) -0.2604(7) 0.034(3) Uani 1 1 d G
C22 C 0.0375(7) 1.4433(7) -0.2547(8) 0.047(4) Uani 1 1 d G
H22A H -0.0543 1.4249 -0.2517 0.057 Uiso 1 1 calc R
C23 C 0.0960(9) 1.5368(7) -0.2536(8) 0.061(5) Uani 1 1 d G
H23A H 0.0438 1.5817 -0.2497 0.074 Uiso 1 1 calc R
C24 C 0.2318(10) 1.5641(6) -0.2581(8) 0.054(5) Uani 1 1 d G
C25 C 0.3091(7) 1.4978(7) -0.2637(8) 0.055(5) Uani 1 1 d G
H25A H 0.4009 1.5163 -0.2668 0.066 Uiso 1 1 calc R
C26 C 0.2505(8) 1.4043(7) -0.2649(8) 0.048(4) Uani 1 1 d G
H26A H 0.3028 1.3595 -0.2687 0.057 Uiso 1 1 calc R
C27 C 0.4043(18) 1.6732(13) -0.2901(14) 0.075(6) Uani 1 1 d .
H27A H 0.4279 1.7419 -0.2853 0.113 Uiso 1 1 calc R
H27B H 0.3919 1.6173 -0.3610 0.113 Uiso 1 1 calc R
H27C H 0.4766 1.6712 -0.2475 0.113 Uiso 1 1 calc R
C30 C 0.2192(13) 1.1017(11) -0.2028(10) 0.033(3) Uani 1 1 d .
H30A H 0.2797 1.1030 -0.1527 0.040 Uiso 1 1 calc R
C31 C 0.0559(9) 0.9687(6) -0.1974(7) 0.038(4) Uani 1 1 d G
C32 C -0.0636(9) 0.9593(7) -0.1621(8) 0.050(4) Uani 1 1 d G
H32A H -0.1178 1.0026 -0.1591 0.060 Uiso 1 1 calc R
C33 C -0.1028(8) 0.8858(8) -0.1312(8) 0.068(5) Uani 1 1 d G
H33A H -0.1836 0.8794 -0.1073 0.082 Uiso 1 1 calc R
C34 C -0.0227(9) 0.8217(7) -0.1357(8) 0.046(4) Uani 1 1 d G
C35 C 0.0967(9) 0.8311(7) -0.1710(8) 0.053(4) Uani 1 1 d G
H35A H 0.1509 0.7878 -0.1740 0.063 Uiso 1 1 calc R
C36 C 0.1360(7) 0.9046(7) -0.2019(7) 0.046(4) Uani 1 1 d G
H36A H 0.2168 0.9110 -0.2258 0.055 Uiso 1 1 calc R
C37 C -0.175(2) 0.7333(16) -0.0752(17) 0.107(8) Uani 1 1 d .
H37A H -0.1872 0.6781 -0.0580 0.161 Uiso 1 1 calc R
H37B H -0.2501 0.7130 -0.1300 0.161 Uiso 1 1 calc R
H37C H -0.1736 0.7998 -0.0151 0.161 Uiso 1 1 calc R
C41 C 0.3925(6) 1.2349(6) -0.2034(7) 0.035(4) Uani 1 1 d G
C42 C 0.4735(8) 1.2393(6) -0.2710(5) 0.043(4) Uani 1 1 d G
H42A H 0.4422 1.1914 -0.3421 0.052 Uiso 1 1 calc R
C43 C 0.6008(8) 1.3146(7) -0.2334(6) 0.038(4) Uani 1 1 d G
H43A H 0.6556 1.3175 -0.2791 0.045 Uiso 1 1 calc R
C44 C 0.6471(7) 1.3854(6) -0.1283(7) 0.032(3) Uani 1 1 d G
C45 C 0.5661(9) 1.3811(7) -0.0607(5) 0.040(4) Uani 1 1 d G
H45A H 0.5974 1.4290 0.0105 0.048 Uiso 1 1 calc R
C46 C 0.4388(8) 1.3058(7) -0.0982(6) 0.038(4) Uani 1 1 d G
H46A H 0.3840 1.3029 -0.0525 0.046 Uiso 1 1 calc R
C47 C 0.8268(15) 1.5210(12) 0.0076(12) 0.062(5) Uani 1 1 d .
H47A H 0.9161 1.5686 0.0209 0.093 Uiso 1 1 calc R
H47B H 0.8333 1.4762 0.0359 0.093 Uiso 1 1 calc R
H47C H 0.7668 1.5626 0.0395 0.093 Uiso 1 1 calc R
Cl2 Cl 0.7625(12) 1.5706(6) -0.3921(8) 0.247(6) Uani 1 1 d .
Cl1 Cl 0.6519(9) 1.7111(13) -0.4262(11) 0.287(8) Uani 1 1 d .
C1S C 0.786(3) 1.666(2) -0.419(2) 0.147(10) Uani 1 1 d .
H1SA H 0.8145 1.6405 -0.4845 0.177 Uiso 1 1 calc R
H1SB H 0.8612 1.7266 -0.3660 0.177 Uiso 1 1 calc R

loop_
_atom_site_aniso_label
_atom_site_aniso_U_11
_atom_site_aniso_U_22
_atom_site_aniso_U_33
_atom_site_aniso_U_23
_atom_site_aniso_U_13
_atom_site_aniso_U_12
Mo1 0.0257(7) 0.0258(8) 0.0332(8) 0.0155(6) 0.0084(6) 0.0079(6)
Mo2 0.0275(7) 0.0246(7) 0.0348(8) 0.0157(6) 0.0086(6) 0.0082(6)
S1 0.0275(19) 0.029(2) 0.035(2) 0.0150(17) 0.0082(16) 0.0081(16)
S2 0.036(2) 0.024(2) 0.037(2) 0.0176(18) 0.0077(17) 0.0065(16)
N1 0.031(7) 0.033(8) 0.054(8) 0.025(7) 0.013(6) 0.008(6)
N2 0.028(7) 0.024(7) 0.031(7) 0.012(6) 0.005(5) -0.011(5)
N3 0.039(8) 0.034(7) 0.034(7) 0.020(6) 0.021(6) 0.013(6)
N4 0.031(7) 0.036(7) 0.044(8) 0.023(6) 0.015(6) 0.010(6)
O1 0.041(7) 0.088(9) 0.069(8) 0.047(7) 0.017(6) 0.021(6)
O2 0.062(8) 0.044(7) 0.153(12) 0.063(8) 0.048(8) 0.019(6)
O3 0.071(8) 0.072(8) 0.106(9) 0.071(8) 0.045(7) 0.028(7)
O4 0.039(6) 0.052(7) 0.044(7) 0.023(6) 0.004(5) -0.001(5)
C1 0.037(8) 0.016(7) 0.023(8) 0.007(6) 0.002(6) 0.015(6)
C2 0.031(8) 0.043(10) 0.047(10) 0.029(8) 0.000(7) 0.014(7)
C3 0.052(11) 0.048(11) 0.049(10) 0.020(9) 0.000(8) 0.014(9)
C4 0.043(10) 0.053(11) 0.086(13) 0.043(10) 0.012(9) 0.026(9)
C5 0.047(10) 0.048(10) 0.067(11) 0.041(9) 0.007(8) 0.018(8)
C6 0.041(9) 0.027(8) 0.035(9) 0.013(7) 0.020(7) 0.004(7)
C10 0.034(8) 0.029(9) 0.029(8) 0.016(7) 0.010(7) 0.016(7)
C11 0.015(7) 0.034(9) 0.047(10) 0.029(8) 0.014(7) 0.014(6)
C12 0.033(8) 0.028(8) 0.027(9) 0.011(7) 0.001(7) 0.009(7)
C13 0.049(10) 0.048(10) 0.022(8) 0.009(8) 0.019(8) 0.026(8)
C14 0.015(7) 0.049(10) 0.050(10) 0.026(8) 0.006(7) 0.013(7)
C15 0.024(8) 0.058(11) 0.024(9) 0.010(8) -0.002(7) 0.003(7)
C16 0.042(10) 0.047(10) 0.034(9) 0.001(8) 0.012(8) 0.014(8)
C17 0.078(13) 0.083(14) 0.045(12) 0.025(10) 0.033(10) 0.016(11)
C21 0.031(8) 0.034(9) 0.035(9) 0.018(7) 0.007(7) 0.007(7)
C22 0.044(9) 0.029(9) 0.077(12) 0.030(9) 0.013(8) 0.018(8)
C23 0.054(11) 0.048(11) 0.112(15) 0.054(11) 0.029(10) 0.036(9)
C24 0.050(11) 0.021(9) 0.075(12) 0.015(9) 0.011(9) 0.005(8)
C25 0.041(10) 0.031(10) 0.097(13) 0.037(10) 0.024(9) 0.004(8)
C26 0.031(9) 0.051(11) 0.065(11) 0.030(9) 0.016(8) 0.019(8)
C27 0.098(15) 0.048(12) 0.098(15) 0.052(11) 0.033(12) 0.015(11)
C30 0.024(8) 0.032(9) 0.039(9) 0.015(7) 0.013(7) 0.008(7)
C31 0.046(9) 0.026(8) 0.049(10) 0.019(8) 0.026(8) 0.015(7)
C32 0.058(11) 0.052(11) 0.076(12) 0.049(10) 0.038(9) 0.031(9)
C33 0.073(12) 0.083(14) 0.094(14) 0.063(12) 0.062(11) 0.046(11)
C34 0.058(10) 0.073(12) 0.050(10) 0.054(9) 0.033(8) 0.035(9)
C35 0.038(9) 0.067(12) 0.081(12) 0.051(10) 0.025(9) 0.028(8)
C36 0.044(9) 0.059(11) 0.062(11) 0.045(9) 0.027(8) 0.027(8)
C37 0.126(18) 0.127(19) 0.18(2) 0.130(18) 0.119(18) 0.076(15)
C41 0.017(8) 0.033(9) 0.064(11) 0.032(8) 0.011(8) 0.009(7)
C42 0.050(10) 0.038(9) 0.041(9) 0.015(8) 0.018(8) 0.019(8)
C43 0.030(8) 0.039(9) 0.043(10) 0.023(8) 0.010(7) 0.004(7)
C44 0.025(8) 0.026(8) 0.032(9) 0.012(7) 0.000(7) -0.004(7)
C45 0.037(9) 0.044(10) 0.029(9) 0.013(7) 0.004(7) 0.013(8)
C46 0.036(9) 0.046(10) 0.030(9) 0.018(8) 0.001(7) 0.010(8)
C47 0.053(11) 0.047(11) 0.060(12) 0.020(10) -0.002(9) -0.010(9)
Cl2 0.364(14) 0.094(6) 0.231(10) 0.105(7) -0.092(10) -0.022(7)
Cl1 0.136(7) 0.58(2) 0.460(18) 0.441(19) 0.166(10) 0.211(11)
C1S 0.16(3) 0.12(2) 0.20(3) 0.12(2) 0.03(2) 0.033(19)

loop_
_atom_type_symbol
_atom_type_description
_atom_type_scat_dispersion_real
_atom_type_scat_dispersion_imag
_atom_type_scat_source
C C 0.0033 0.0016 'International Tables Vol C Tables 4.2.6.8 and 6.1.1.4'
H H 0.0000 0.0000 'International Tables Vol C Tables 4.2.6.8 and 6.1.1.4'
N N 0.0061 0.0033 'International Tables Vol C Tables 4.2.6.8 and 6.1.1.4'
O O 0.0106 0.0060 'International Tables Vol C Tables 4.2.6.8 and 6.1.1.4'
S S 0.1246 0.1234 'International Tables Vol C Tables 4.2.6.8 and 6.1.1.4'
Mo Mo -1.6832 0.6857 'International Tables Vol C Tables 4.2.6.8 and 6.1.1.4'
Cl Cl 0.1484 0.1585 'International Tables Vol C Tables 4.2.6.8 and 6.1.1.4'

loop_
_geom_angle_atom_site_label_1
_geom_angle_atom_site_label_2
_geom_angle_atom_site_label_3
_geom_angle
_geom_angle_site_symmetry_1
_geom_angle_site_symmetry_3
Mo2 Mo1 N3 91.7(3) . .
Mo2 Mo1 N1 92.2(3) . .
N3 Mo1 N1 95.1(4) . .
Mo2 Mo1 S2 105.82(9) . 2_574
N3 Mo1 S2 92.2(3) . 2_574
N1 Mo1 S2 160.3(3) . 2_574
Mo2 Mo1 S1 102.14(10) . .
N3 Mo1 S1 164.6(3) . .
N1 Mo1 S1 91.1(3) . .
S2 Mo1 S1 77.63(11) 2_574 .
Mo1 Mo2 N4 92.4(3) . .
Mo1 Mo2 N2 91.8(3) . .
N4 Mo2 N2 95.4(4) . .
Mo1 Mo2 S1 103.06(10) . 2_574
N4 Mo2 S1 92.3(3) . 2_574
N2 Mo2 S1 162.9(3) . 2_574
Mo1 Mo2 S2 106.70(9) . .
N4 Mo2 S2 160.0(3) . .
N2 Mo2 S2 90.1(3) . .
S1 Mo2 S2 77.79(12) 2_574 .
C1 S1 Mo2 115.7(3) . 2_574
C1 S1 Mo1 112.1(3) . .
Mo2 S1 Mo1 95.02(12) 2_574 .
C6 S2 Mo1 114.0(3) . 2_574
C6 S2 Mo2 109.3(3) . .
Mo1 S2 Mo2 95.13(12) 2_574 .
C10 N1 C11 119.2(10) . .
C10 N1 Mo1 119.3(9) . .
C11 N1 Mo1 121.4(7) . .
C10 N2 C21 120.2(11) . .
C10 N2 Mo2 119.0(9) . .
C21 N2 Mo2 120.1(7) . .
C30 N3 C31 116.8(11) . .
C30 N3 Mo1 119.6(9) . .
C31 N3 Mo1 122.4(8) . .
C30 N4 C41 118.3(11) . .
C30 N4 Mo2 118.6(9) . .
C41 N4 Mo2 123.0(8) . .
C14 O1 C17 116.5(11) . .
C24 O2 C27 117.7(11) . .
C34 O3 C37 116.5(11) . .
C44 O4 C47 115.1(10) . .
C2 C1 C6 120.0 . .
C2 C1 S1 117.2(5) . .
C6 C1 S1 122.8(5) . .
C1 C2 C3 120.0 . .
C2 C3 C4 120.0 . .
C5 C4 C3 120.0 . .
C4 C5 C6 120.0 . .
C5 C6 C1 120.0 . .
C5 C6 S2 116.2(5) . .
C1 C6 S2 123.8(5) . .
N1 C10 N2 117.5(12) . .
C12 C11 C16 120.0 . .
C12 C11 N1 121.9(7) . .
C16 C11 N1 118.1(7) . .
C11 C12 C13 120.0 . .
C14 C13 C12 120.0 . .
O1 C14 C13 124.8(8) . .
O1 C14 C15 115.2(8) . .
C13 C14 C15 120.0 . .
C14 C15 C16 120.0 . .
C15 C16 C11 120.0 . .
C22 C21 C26 120.0 . .
C22 C21 N2 122.1(7) . .
C26 C21 N2 117.7(7) . .
C21 C22 C23 120.0 . .
C24 C23 C22 120.0 . .
O2 C24 C25 123.7(8) . .
O2 C24 C23 116.3(8) . .
C25 C24 C23 120.0 . .
C24 C25 C26 120.0 . .
C25 C26 C21 120.0 . .
N3 C30 N4 117.6(13) . .
C32 C31 C36 120.0 . .
C32 C31 N3 119.3(7) . .
C36 C31 N3 120.7(7) . .
C31 C32 C33 120.0 . .
C34 C33 C32 120.0 . .
O3 C34 C33 124.2(7) . .
O3 C34 C35 115.8(7) . .
C33 C34 C35 120.0 . .
C36 C35 C34 120.0 . .
C35 C36 C31 120.0 . .
C42 C41 C46 120.0 . .
C42 C41 N4 118.4(7) . .
C46 C41 N4 121.5(7) . .
C43 C42 C41 120.0 . .
C42 C43 C44 120.0 . .
O4 C44 C45 124.7(7) . .
O4 C44 C43 115.3(7) . .
C45 C44 C43 120.0 . .
C44 C45 C46 120.0 . .
C45 C46 C41 120.0 . .
Cl2 C1S Cl1 117.1(16) . .

loop_
_geom_bond_atom_site_label_1
_geom_bond_atom_site_label_2
_geom_bond_distance
_geom_bond_site_symmetry_2
Mo1 Mo2 2.0926(16) .
Mo1 N3 2.107(11) .
Mo1 N1 2.109(11) .
Mo1 S2 2.522(4) 2_574
Mo1 S1 2.530(4) .
Mo2 N4 2.100(11) .
Mo2 N2 2.120(11) .
Mo2 S1 2.520(3) 2_574
Mo2 S2 2.523(4) .
S1 C1 1.791(7) .
S1 Mo2 2.520(3) 2_574
S2 C6 1.782(7) .
S2 Mo1 2.522(4) 2_574
N1 C10 1.309(15) .
N1 C11 1.447(11) .
N2 C10 1.313(15) .
N2 C21 1.460(11) .
N3 C30 1.299(15) .
N3 C31 1.454(12) .
N4 C30 1.325(16) .
N4 C41 1.438(12) .
O1 C14 1.362(11) .
O1 C17 1.421(17) .
O2 C24 1.362(11) .
O2 C27 1.425(17) .
O3 C34 1.378(11) .
O3 C37 1.393(17) .
O4 C44 1.379(10) .
O4 C47 1.408(16) .
C1 C2 1.3900 .
C1 C6 1.3900 .
C2 C3 1.3900 .
C3 C4 1.3900 .
C4 C5 1.3900 .
C5 C6 1.3900 .
C11 C12 1.3900 .
C11 C16 1.3900 .
C12 C13 1.3900 .
C13 C14 1.3900 .
C14 C15 1.3900 .
C15 C16 1.3900 .
C21 C22 1.3900 .
C21 C26 1.3900 .
C22 C23 1.3900 .
C23 C24 1.3900 .
C24 C25 1.3900 .
C25 C26 1.3900 .
C31 C32 1.3900 .
C31 C36 1.3900 .
C32 C33 1.3900 .
C33 C34 1.3900 .
C34 C35 1.3900 .
C35 C36 1.3900 .
C41 C42 1.3900 .
C41 C46 1.3900 .
C42 C43 1.3900 .
C43 C44 1.3900 .
C44 C45 1.3900 .
C45 C46 1.3900 .
Cl2 C1S 1.64(2) .
Cl1 C1S 1.70(3) .
